data_4347391
loop_
_publ_author_name
'Yang, Peng'
'Lin, Zhengguo'
'Bassil, Bassem S.'
'Alfaro-Espinoza, Gabriela'
'Ullrich, Matthias S.'
'Li, Ming-Xing'
'Silvestru, Cristian'
'Kortz, Ulrich'

_publ_section_title
;
 Tetra-Antimony(III)-Bridged 18-Tungsto-2-Arsenates(V),
 [(LSb(III))4(A-\a-As(V)W9O34)2](10-) (L = Ph, OH): Turning Bioactivity On
 and Off by Ligand Substitution.
;
_journal_issue 8
_journal_name_full 'Inorganic chemistry'
_journal_page_first 3718
_journal_page_last 3720
_journal_paper_doi 10.1021/acs.inorgchem.6b00107
_journal_volume 55
_journal_year 2016
_chemical_formula_sum 'As2 H64 Na0.75 O102 Rb9.25 Sb4 W18'
_chemical_formula_weight 6450.49
_space_group_crystal_system monoclinic
_space_group_IT_number 14
_space_group_name_Hall '-P 2yn'
_space_group_name_H-M_alt 'P 1 21/n 1'
_atom_sites_solution_hydrogens difmap
_audit_creation_method SHELXL-2013
_cell_angle_alpha 90
_cell_angle_beta 102.982(6)
_cell_angle_gamma 90
_cell_formula_units_Z 2
_cell_length_a 12.5851(15)
_cell_length_b 18.547(3)
_cell_length_c 17.660(3)
_cell_measurement_reflns_used 8731
_cell_measurement_temperature 100(2)
_cell_measurement_theta_max 28.37
_cell_measurement_theta_min 3.14
_cell_volume 4016.8(11)
_computing_cell_refinement 'Bruker SAINT'
_computing_data_collection 'Bruker APEX2'
_computing_data_reduction 'Bruker SAINT'
_computing_molecular_graphics 'Bruker SHELXTL'
_computing_publication_material 'Bruker SHELXTL'
_computing_structure_refinement 'SHELXL-2013 (Sheldrick, 2013)'
_computing_structure_solution 'SHELXS-97 (Sheldrick 2008)'
_diffrn_ambient_temperature 100(2)
_diffrn_measured_fraction_theta_full 0.995
_diffrn_measured_fraction_theta_max 0.995
_diffrn_measurement_device_type 'Bruker APEX-II CCD'
_diffrn_measurement_method '\f and \w scans'
_diffrn_radiation_type MoK\a
_diffrn_radiation_wavelength 0.71073
_diffrn_reflns_av_R_equivalents 0.0676
_diffrn_reflns_av_unetI/netI 0.0216
_diffrn_reflns_Laue_measured_fraction_full 0.995
_diffrn_reflns_Laue_measured_fraction_max 0.995
_diffrn_reflns_limit_h_max 16
_diffrn_reflns_limit_h_min -16
_diffrn_reflns_limit_k_max 24
_diffrn_reflns_limit_k_min -24
_diffrn_reflns_limit_l_max 23
_diffrn_reflns_limit_l_min -23
_diffrn_reflns_number 202065
_diffrn_reflns_point_group_measured_fraction_full 0.995
_diffrn_reflns_point_group_measured_fraction_max 0.995
_diffrn_reflns_theta_full 25.242
_diffrn_reflns_theta_max 28.282
_diffrn_reflns_theta_min 3.447
_exptl_absorpt_coefficient_mu 33.514
_exptl_absorpt_correction_T_max 0.554
_exptl_absorpt_correction_T_min 0.488
_exptl_absorpt_correction_type multi-scan
_exptl_absorpt_process_details SADABS
_exptl_crystal_colour colorless
_exptl_crystal_density_diffrn 5.333
_exptl_crystal_description block
_exptl_crystal_F_000 5665
_exptl_crystal_size_max 0.025
_exptl_crystal_size_mid 0.020
_exptl_crystal_size_min 0.020
_exptl_transmission_factor_max 0.554
_exptl_transmission_factor_min 0.488
_refine_diff_density_max 4.589
_refine_diff_density_min -2.977
_refine_diff_density_rms 0.316
_refine_ls_extinction_method none
_refine_ls_goodness_of_fit_ref 1.004
_refine_ls_hydrogen_treatment refall
_refine_ls_matrix_type full
_refine_ls_number_parameters 334
_refine_ls_number_reflns 9930
_refine_ls_number_restraints 2
_refine_ls_restrained_S_all 1.004
_refine_ls_R_factor_all 0.0307
_refine_ls_R_factor_gt 0.0277
_refine_ls_shift/su_max 0.001
_refine_ls_shift/su_mean 0.000
_refine_ls_structure_factor_coef Fsqd
_refine_ls_weighting_details 'w=1/[\s^2^(Fo^2^)+(0.0600P)^2^+63.0000P] where P=(Fo^2^+2Fc^2^)/3'
_refine_ls_weighting_scheme calc
_refine_ls_wR_factor_gt 0.0885
_refine_ls_wR_factor_ref 0.0907
_reflns_Friedel_coverage 0.000
_reflns_number_gt 9268
_reflns_number_total 9930
_reflns_threshold_expression 'I > 2\s(I)'
_cod_data_source_file ic6b00107_si_002.cif
_cod_data_source_block lzg
_cod_original_cell_volume 4016.8(10)
_cod_original_sg_symbol_H-M 'P 21/n'
_cod_database_code 4347391
_shelx_space_group_comment
; 
The symmetry employed for this shelxl refinement is uniquely defined 
by the following loop, which should always be used as a source of 
symmetry information in preference to the above space-group names. 
They are only intended as comments. 
;
_shelx_estimated_absorpt_t_min 0.488
_shelx_estimated_absorpt_t_max 0.554
_shelxl_version_number 2013-4

loop_
_space_group_symop_operation_xyz
'x, y, z'
'-x+1/2, y+1/2, -z+1/2'
'-x, -y, -z'
'x-1/2, -y-1/2, z-1/2'

loop_
_atom_site_label
_atom_site_type_symbol
_atom_site_fract_x
_atom_site_fract_y
_atom_site_fract_z
_atom_site_U_iso_or_equiv
_atom_site_adp_type
_atom_site_occupancy
_atom_site_site_symmetry_order
_atom_site_calc_flag
_atom_site_refinement_flags_posn
_atom_site_refinement_flags_occupancy
Sb1 Sb 0.45048(4) 0.15911(3) 0.53256(3) 0.01582(11) Uani 1 1 d . .
Sb2 Sb 0.25760(4) 0.03038(3) 0.43197(3) 0.01608(11) Uani 1 1 d . .
W1 W 0.62394(2) 0.22811(2) 0.41080(2) 0.01222(7) Uani 1 1 d . .
W2 W 0.72099(2) 0.16440(2) 0.23815(2) 0.01172(7) Uani 1 1 d . .
W3 W 0.83881(2) 0.08573(2) 0.43425(2) 0.01207(7) Uani 1 1 d . .
W4 W 0.76743(2) -0.08244(2) 0.36918(2) 0.01178(7) Uani 1 1 d . .
W5 W 0.65376(2) -0.00575(2) 0.17311(2) 0.01181(7) Uani 1 1 d . .
W6 W 0.47752(2) -0.12523(2) 0.26567(2) 0.01182(7) Uani 1 1 d . .
W7 W 0.28547(2) 0.00461(2) 0.24143(2) 0.01182(7) Uani 1 1 d . .
W8 W 0.45943(2) 0.12526(2) 0.14878(2) 0.01166(7) Uani 1 1 d . .
W9 W 0.36315(2) 0.19041(2) 0.32094(2) 0.01176(7) Uani 1 1 d . .
As1 As 0.55945(6) 0.05056(4) 0.33765(4) 0.01039(14) Uani 1 1 d . .
Rb1 Rb 0.68265(7) 0.44528(5) 0.51728(5) 0.02050(16) Uani 1 1 d . .
Rb2 Rb 0.21800(7) -0.19282(5) 0.37166(5) 0.02190(17) Uani 1 1 d . .
Rb3 Rb 0.97023(7) 0.00454(5) 0.25413(6) 0.02606(19) Uani 1 1 d . .
Rb4 Rb 0.90628(7) 0.30063(5) 0.40978(5) 0.02274(17) Uani 1 1 d . .
Rb5 Rb 0.25161(8) 0.32758(5) 0.43531(6) 0.0296(2) Uani 1 1 d . .
H1 H 0.367(7) 0.251(5) 0.608(3) 0.01(2) Uiso 1 1 d D .
H2 H 0.101(14) 0.044(7) 0.343(7) 0.08(6) Uiso 1 1 d D .
O12 O 0.6606(4) 0.2162(3) 0.3109(3) 0.0134(10) Uiso 1 1 d . .
O13 O 0.7421(4) 0.1646(3) 0.4475(3) 0.0137(11) Uiso 1 1 d . .
O19 O 0.4815(4) 0.2596(3) 0.3542(3) 0.0140(11) Uiso 1 1 d . .
O23 O 0.8063(4) 0.1172(3) 0.3277(3) 0.0139(11) Uiso 1 1 d . .
O25 O 0.7440(5) 0.0817(3) 0.1791(3) 0.0155(11) Uiso 1 1 d . .
O28 O 0.5919(4) 0.1833(3) 0.1609(3) 0.0143(11) Uiso 1 1 d . .
O34 O 0.8760(5) -0.0058(3) 0.4003(3) 0.0148(11) Uiso 1 1 d . .
O45 O 0.7461(4) -0.0366(3) 0.2651(3) 0.0141(11) Uiso 1 1 d . .
O46 O 0.6247(4) -0.1199(3) 0.3307(3) 0.0139(11) Uiso 1 1 d . .
O56 O 0.5454(4) -0.0651(3) 0.1933(3) 0.0143(11) Uiso 1 1 d . .
O58 O 0.5405(4) 0.0518(3) 0.1060(3) 0.0133(10) Uiso 1 1 d . .
O67 O 0.3397(4) -0.0855(3) 0.2137(3) 0.0142(11) Uiso 1 1 d . .
O78 O 0.3682(4) 0.0524(3) 0.1712(3) 0.0139(11) Uiso 1 1 d . .
O79 O 0.3006(4) 0.0983(3) 0.2923(3) 0.0147(11) Uiso 1 1 d . .
O89 O 0.4211(4) 0.1820(3) 0.2261(3) 0.0126(10) Uiso 1 1 d . .
O1A O 0.5188(4) 0.1247(3) 0.3777(3) 0.0141(11) Uiso 1 1 d . .
O2A O 0.6739(4) 0.0194(3) 0.3957(3) 0.0127(10) Uiso 1 1 d . .
O3A O 0.4608(4) -0.0115(3) 0.3200(3) 0.0130(10) Uiso 1 1 d . .
O4A O 0.5898(4) 0.0764(3) 0.2523(3) 0.0109(10) Uiso 1 1 d . .
O1H O 0.3944(5) 0.2486(3) 0.5660(4) 0.0173(11) Uiso 1 1 d D .
O2H O 0.1228(5) 0.0768(3) 0.3790(4) 0.0186(12) Uiso 1 1 d D .
O1S O 0.5690(5) 0.2139(3) 0.5002(3) 0.0154(11) Uiso 1 1 d . .
O5S O 0.8221(5) 0.0491(3) 0.5301(3) 0.0168(11) Uiso 1 1 d . .
O6S O 0.7653(5) -0.0990(3) 0.4696(3) 0.0165(11) Uiso 1 1 d . .
O3S O 0.4308(5) -0.1589(3) 0.3483(3) 0.0158(11) Uiso 1 1 d . .
O4S O 0.2413(5) -0.0317(3) 0.3247(3) 0.0155(11) Uiso 1 1 d . .
O2S O 0.3475(4) 0.1843(3) 0.4208(3) 0.0139(11) Uiso 1 1 d . .
O1T O 0.6843(5) 0.3102(3) 0.4335(3) 0.0158(11) Uiso 1 1 d . .
O2T O 0.8111(5) 0.2241(3) 0.2130(3) 0.0160(11) Uiso 1 1 d . .
O3T O 0.9646(5) 0.1263(3) 0.4623(3) 0.0166(11) Uiso 1 1 d . .
O4T O 0.8499(5) -0.1510(3) 0.3520(4) 0.0185(12) Uiso 1 1 d . .
O5T O 0.6999(5) -0.0530(3) 0.1032(3) 0.0177(11) Uiso 1 1 d . .
O6T O 0.4774(4) -0.2022(3) 0.2111(3) 0.0148(11) Uiso 1 1 d . .
O7T O 0.1616(4) 0.0090(3) 0.1755(3) 0.0145(11) Uiso 1 1 d . .
O8T O 0.3836(5) 0.1632(3) 0.0656(3) 0.0157(11) Uiso 1 1 d . .
O9T O 0.2610(5) 0.2505(3) 0.2834(3) 0.0174(11) Uiso 1 1 d . .
O1W O 1.0437(5) 0.1529(4) 0.2416(4) 0.0222(13) Uiso 1 1 d . .
O2W O 0.1087(5) 0.2532(3) 0.5125(4) 0.0197(12) Uiso 1 1 d . .
O3W O 0.1098(7) 0.4318(5) 0.4648(5) 0.0379(17) Uiso 1 1 d . .
O4W O 0.4638(7) 0.4033(5) 0.4174(5) 0.0415(19) Uiso 1 1 d . .
O5W O 1.0126(6) -0.1499(4) 0.2721(4) 0.0277(14) Uiso 1 1 d . .
O6W O 0.8868(7) 0.0741(5) 0.0782(5) 0.0389(18) Uiso 1 1 d . .
O7W O 0.3749(8) -0.3330(6) 0.3906(6) 0.011(2) Uiso 0.5 1 d . P

loop_
_atom_site_aniso_label
_atom_site_aniso_U_11
_atom_site_aniso_U_22
_atom_site_aniso_U_33
_atom_site_aniso_U_23
_atom_site_aniso_U_13
_atom_site_aniso_U_12
Sb1 0.0170(2) 0.0140(3) 0.0170(3) -0.00085(19) 0.00500(19) -0.00071(19)
Sb2 0.0154(2) 0.0156(3) 0.0168(3) 0.0015(2) 0.00277(19) -0.00099(19)
W1 0.01397(14) 0.01036(15) 0.01241(15) -0.00123(11) 0.00314(11) -0.00103(10)
W2 0.01343(14) 0.01076(14) 0.01115(14) 0.00029(10) 0.00314(11) -0.00135(10)
W3 0.01265(14) 0.01164(15) 0.01157(15) 0.00017(11) 0.00201(11) -0.00079(10)
W4 0.01281(14) 0.01080(15) 0.01191(15) 0.00016(11) 0.00316(11) 0.00069(10)
W5 0.01447(14) 0.01073(15) 0.01077(14) -0.00038(10) 0.00396(11) -0.00028(10)
W6 0.01438(14) 0.01012(14) 0.01091(14) -0.00014(10) 0.00272(11) -0.00066(10)
W7 0.01271(14) 0.01141(15) 0.01113(14) -0.00031(11) 0.00226(11) -0.00052(10)
W8 0.01331(14) 0.01149(15) 0.00998(14) 0.00060(10) 0.00222(11) -0.00026(10)
W9 0.01326(14) 0.01037(14) 0.01155(14) 0.00027(10) 0.00258(11) 0.00084(10)
As1 0.0117(3) 0.0098(3) 0.0097(3) 0.0005(3) 0.0025(3) -0.0001(3)
Rb1 0.0251(4) 0.0202(4) 0.0167(4) -0.0007(3) 0.0057(3) 0.0010(3)
Rb2 0.0220(4) 0.0248(4) 0.0186(4) -0.0025(3) 0.0040(3) -0.0039(3)
Rb3 0.0233(4) 0.0271(5) 0.0287(5) -0.0021(4) 0.0078(3) -0.0034(3)
Rb4 0.0248(4) 0.0247(4) 0.0210(4) 0.0020(3) 0.0099(3) 0.0013(3)
Rb5 0.0364(5) 0.0258(5) 0.0283(5) 0.0023(4) 0.0108(4) 0.0088(4)

loop_
_atom_type_symbol
_atom_type_description
_atom_type_scat_dispersion_real
_atom_type_scat_dispersion_imag
_atom_type_scat_source
O O 0.0106 0.0060 'International Tables Vol C Tables 4.2.6.8 and 6.1.1.4'
W W -0.8490 6.8722 'International Tables Vol C Tables 4.2.6.8 and 6.1.1.4'
As As 0.0499 2.0058 'International Tables Vol C Tables 4.2.6.8 and 6.1.1.4'
Sb Sb -0.5866 1.5461 'International Tables Vol C Tables 4.2.6.8 and 6.1.1.4'
Rb Rb -0.9393 2.9676 'International Tables Vol C Tables 4.2.6.8 and 6.1.1.4'
Na Na 0.0362 0.0249 'International Tables Vol C Tables 4.2.6.8 and 6.1.1.4'
H H 0.0000 0.0000 'International Tables Vol C Tables 4.2.6.8 and 6.1.1.4'

loop_
_geom_angle_atom_site_label_1
_geom_angle_atom_site_label_2
_geom_angle_atom_site_label_3
_geom_angle
_geom_angle_site_symmetry_1
_geom_angle_site_symmetry_3
O1H Sb1 O1S 89.9(2) . .
O1H Sb1 O2S 84.7(2) . .
O1S Sb1 O2S 87.8(2) . .
O1H Sb1 O3S 85.9(2) . 3_656
O1S Sb1 O3S 83.6(2) . 3_656
O2S Sb1 O3S 167.3(2) . 3_656
O1H Sb1 Rb5 41.72(18) . .
O1S Sb1 Rb5 85.27(17) . .
O2S Sb1 Rb5 43.21(15) . .
O3S Sb1 Rb5 126.33(15) 3_656 .
O1H Sb1 Rb2 98.43(17) . 3_656
O1S Sb1 Rb2 45.28(17) . 3_656
O2S Sb1 Rb2 132.68(15) . 3_656
O3S Sb1 Rb2 40.80(14) 3_656 3_656
Rb5 Sb1 Rb2 120.77(2) . 3_656
O2H Sb2 O5S 92.2(2) . 3_656
O2H Sb2 O4S 85.1(2) . .
O5S Sb2 O4S 86.9(2) 3_656 .
O2H Sb2 O6S 82.6(2) . 3_656
O5S Sb2 O6S 89.9(2) 3_656 3_656
O4S Sb2 O6S 167.1(2) . 3_656
O2H Sb2 Rb3 35.78(19) . 1_455
O5S Sb2 Rb3 75.80(17) 3_656 1_455
O4S Sb2 Rb3 53.26(15) . 1_455
O6S Sb2 Rb3 113.79(15) 3_656 1_455
O2H Sb2 Rb2 105.55(19) . .
O5S Sb2 Rb2 47.52(17) 3_656 .
O4S Sb2 Rb2 44.88(15) . .
O6S Sb2 Rb2 136.08(15) 3_656 .
Rb3 Sb2 Rb2 71.006(19) 1_455 .
O1T W1 O1S 99.0(3) . .
O1T W1 O13 101.6(3) . .
O1S W1 O13 91.9(2) . .
O1T W1 O12 97.6(3) . .
O1S W1 O12 163.5(2) . .
O13 W1 O12 84.9(2) . .
O1T W1 O19 99.4(3) . .
O1S W1 O19 90.2(2) . .
O13 W1 O19 158.3(2) . .
O12 W1 O19 86.9(2) . .
O1T W1 O1A 172.1(2) . .
O1S W1 O1A 78.4(2) . .
O13 W1 O1A 86.1(2) . .
O12 W1 O1A 85.1(2) . .
O19 W1 O1A 73.2(2) . .
O1T W1 Rb4 47.11(19) . .
O1S W1 Rb4 125.03(18) . .
O13 W1 Rb4 63.86(17) . .
O12 W1 Rb4 67.78(16) . .
O19 W1 Rb4 130.45(17) . .
O1A W1 Rb4 140.25(14) . .
O1T W1 Rb2 79.6(2) . 3_656
O1S W1 Rb2 50.33(17) . 3_656
O13 W1 Rb2 51.75(17) . 3_656
O12 W1 Rb2 134.01(16) . 3_656
O19 W1 Rb2 139.01(17) . 3_656
O1A W1 Rb2 103.90(14) . 3_656
Rb4 W1 Rb2 78.29(2) . 3_656
O2T W2 O12 103.8(3) . .
O2T W2 O28 101.7(3) . .
O12 W2 O28 89.1(2) . .
O2T W2 O23 103.2(3) . .
O12 W2 O23 84.7(2) . .
O28 W2 O23 155.0(2) . .
O2T W2 O25 100.8(3) . .
O12 W2 O25 155.4(2) . .
O28 W2 O25 88.1(2) . .
O23 W2 O25 87.6(2) . .
O2T W2 O4A 171.1(2) . .
O12 W2 O4A 83.2(2) . .
O28 W2 O4A 72.6(2) . .
O23 W2 O4A 82.7(2) . .
O25 W2 O4A 72.6(2) . .
O2T W2 Rb4 60.6(2) . .
O12 W2 Rb4 56.71(17) . .
O28 W2 Rb4 130.43(17) . .
O23 W2 Rb4 64.11(17) . .
O25 W2 Rb4 138.10(17) . .
O4A W2 Rb4 128.35(13) . .
O2T W2 Rb3 86.96(19) . .
O12 W2 Rb3 134.94(17) . .
O28 W2 Rb3 132.04(17) . .
O23 W2 Rb3 50.32(17) . .
O25 W2 Rb3 44.12(17) . .
O4A W2 Rb3 91.93(13) . .
Rb4 W2 Rb3 95.09(2) . .
O3T W3 O5S 100.4(3) . .
O3T W3 O34 101.9(3) . .
O5S W3 O34 92.7(3) . .
O3T W3 O23 97.4(3) . .
O5S W3 O23 161.5(2) . .
O34 W3 O23 88.6(2) . .
O3T W3 O13 101.3(3) . .
O5S W3 O13 87.9(2) . .
O34 W3 O13 156.3(2) . .
O23 W3 O13 83.6(2) . .
O3T W3 O2A 174.7(2) . .
O5S W3 O2A 78.7(2) . .
O34 W3 O2A 73.0(2) . .
O23 W3 O2A 84.1(2) . .
O13 W3 O2A 83.9(2) . .
O3T W3 Rb4 53.8(2) . .
O5S W3 Rb4 120.79(18) . .
O34 W3 Rb4 139.74(17) . .
O23 W3 Rb4 66.88(17) . .
O13 W3 Rb4 55.68(16) . .
O2A W3 Rb4 131.16(14) . .
O3T W3 Rb2 82.6(2) . 3_656
O5S W3 Rb2 49.88(18) . 3_656
O34 W3 Rb2 142.10(18) . 3_656
O23 W3 Rb2 128.51(17) . 3_656
O13 W3 Rb2 46.81(17) . 3_656
O2A W3 Rb2 100.52(13) . 3_656
Rb4 W3 Rb2 72.666(19) . 3_656
O3T W3 Rb3 83.2(2) . .
O5S W3 Rb3 134.31(18) . .
O34 W3 Rb3 42.98(17) . .
O23 W3 Rb3 53.07(17) . .
O13 W3 Rb3 136.53(17) . .
O2A W3 Rb3 93.71(13) . .
Rb4 W3 Rb3 98.199(19) . .
Rb2 W3 Rb3 165.763(19) 3_656 .
O4T W4 O6S 101.0(3) . .
O4T W4 O46 103.1(3) . .
O6S W4 O46 93.9(2) . .
O4T W4 O34 100.2(3) . .
O6S W4 O34 90.6(3) . .
O46 W4 O34 155.0(2) . .
O4T W4 O45 96.6(3) . .
O6S W4 O45 162.2(3) . .
O46 W4 O45 84.6(2) . .
O34 W4 O45 83.7(2) . .
O4T W4 O2A 173.1(2) . .
O6S W4 O2A 79.7(2) . .
O46 W4 O2A 83.6(2) . .
O34 W4 O2A 73.0(2) . .
O45 W4 O2A 82.5(2) . .
O4T W4 Rb3 74.0(2) . .
O6S W4 Rb3 136.81(18) . .
O46 W4 Rb3 129.28(17) . .
O34 W4 Rb3 50.09(17) . .
O45 W4 Rb3 46.98(16) . .
O2A W4 Rb3 100.74(14) . .
O5T W5 O56 102.6(3) . .
O5T W5 O45 103.0(3) . .
O56 W5 O45 89.5(2) . .
O5T W5 O58 99.3(3) . .
O56 W5 O58 88.5(2) . .
O45 W5 O58 157.6(2) . .
O5T W5 O25 100.1(3) . .
O56 W5 O25 157.2(2) . .
O45 W5 O25 88.1(2) . .
O58 W5 O25 85.2(2) . .
O5T W5 O4A 169.4(2) . .
O56 W5 O4A 84.5(2) . .
O45 W5 O4A 84.8(2) . .
O58 W5 O4A 72.8(2) . .
O25 W5 O4A 72.7(2) . .
O5T W5 Rb4 47.7(2) . 2_645
O56 W5 Rb4 55.45(18) . 2_645
O45 W5 Rb4 94.29(18) . 2_645
O58 W5 Rb4 102.88(17) . 2_645
O25 W5 Rb4 147.37(17) . 2_645
O4A W5 Rb4 139.96(13) . 2_645
O5T W5 Rb3 78.9(2) . .
O56 W5 Rb3 133.72(18) . .
O45 W5 Rb3 46.64(17) . .
O58 W5 Rb3 137.50(16) . .
O25 W5 Rb3 54.16(17) . .
O4A W5 Rb3 102.04(13) . .
Rb4 W5 Rb3 106.13(2) 2_645 .
O6T W6 O3S 101.9(3) . .
O6T W6 O67 99.4(3) . .
O3S W6 O67 95.5(2) . .
O6T W6 O46 104.7(2) . .
O3S W6 O46 88.8(2) . .
O67 W6 O46 154.1(2) . .
O6T W6 O56 92.9(2) . .
O3S W6 O56 164.3(2) . .
O67 W6 O56 87.2(2) . .
O46 W6 O56 82.2(2) . .
O6T W6 O3A 170.1(2) . .
O3S W6 O3A 84.5(2) . .
O67 W6 O3A 72.3(2) . .
O46 W6 O3A 82.8(2) . .
O56 W6 O3A 81.5(2) . .
O6T W6 Rb4 39.46(19) . 2_645
O3S W6 Rb4 139.29(19) . 2_645
O67 W6 Rb4 102.29(17) . 2_645
O46 W6 Rb4 90.55(16) . 2_645
O56 W6 Rb4 54.16(16) . 2_645
O3A W6 Rb4 135.70(14) . 2_645
O6T W6 Rb5 55.31(19) . 2_545
O3S W6 Rb5 109.30(18) . 2_545
O67 W6 Rb5 44.69(17) . 2_545
O46 W6 Rb5 154.64(16) . 2_545
O56 W6 Rb5 83.48(16) . 2_545
O3A W6 Rb5 115.62(14) . 2_545
Rb4 W6 Rb5 64.11(2) 2_645 2_545
O6T W6 Rb2 95.55(19) . .
O3S W6 Rb2 29.45(18) . .
O67 W6 Rb2 68.05(17) . .
O46 W6 Rb2 118.18(16) . .
O56 W6 Rb2 154.84(16) . .
O3A W6 Rb2 86.39(13) . .
Rb4 W6 Rb2 133.62(2) 2_645 .
Rb5 W6 Rb2 81.98(2) 2_545 .
O7T W7 O4S 99.7(3) . .
O7T W7 O67 100.9(3) . .
O4S W7 O67 94.3(3) . .
O7T W7 O79 104.4(3) . .
O4S W7 O79 88.5(3) . .
O67 W7 O79 153.7(2) . .
O7T W7 O78 94.5(2) . .
O4S W7 O78 164.9(2) . .
O67 W7 O78 87.9(2) . .
O79 W7 O78 83.1(2) . .
O7T W7 O3A 172.7(2) . .
O4S W7 O3A 83.8(2) . .
O67 W7 O3A 72.4(2) . .
O79 W7 O3A 81.9(2) . .
O78 W7 O3A 82.6(2) . .
O7T W7 Rb1 43.69(19) . 4_565
O4S W7 Rb1 143.19(18) . 4_565
O67 W7 Rb1 90.26(17) . 4_565
O79 W7 Rb1 103.09(17) . 4_565
O78 W7 Rb1 51.57(16) . 4_565
O3A W7 Rb1 131.99(14) . 4_565
O7T W7 Rb3 44.34(19) . 1_455
O4S W7 Rb3 57.93(18) . 1_455
O67 W7 Rb3 115.29(16) . 1_455
O79 W7 Rb3 88.27(16) . 1_455
O78 W7 Rb3 133.88(16) . 1_455
O3A W7 Rb3 140.77(14) . 1_455
Rb1 W7 Rb3 87.21(2) 4_565 1_455
O8T W8 O89 102.1(3) . .
O8T W8 O78 103.2(3) . .
O89 W8 O78 88.9(2) . .
O8T W8 O58 101.1(3) . .
O89 W8 O58 156.6(2) . .
O78 W8 O58 88.7(2) . .
O8T W8 O28 99.5(3) . .
O89 W8 O28 87.9(2) . .
O78 W8 O28 157.3(2) . .
O58 W8 O28 85.4(2) . .
O8T W8 O4A 169.7(2) . .
O89 W8 O4A 84.2(2) . .
O78 W8 O4A 84.9(2) . .
O58 W8 O4A 72.4(2) . .
O28 W8 O4A 72.4(2) . .
O8T W8 Rb1 51.97(19) . 4_565
O89 W8 Rb1 106.10(16) . 4_565
O78 W8 Rb1 51.96(17) . 4_565
O58 W8 Rb1 90.55(16) . 4_565
O28 W8 Rb1 149.79(17) . 4_565
O4A W8 Rb1 134.41(13) . 4_565
O8T W8 Rb2 52.2(2) . 2
O89 W8 Rb2 50.48(17) . 2
O78 W8 Rb2 105.71(17) . 2
O58 W8 Rb2 151.54(16) . 2
O28 W8 Rb2 89.44(17) . 2
O4A W8 Rb2 132.18(13) . 2
Rb1 W8 Rb2 80.01(2) 4_565 2
O8T W8 Rb4 26.15(19) . 4_565
O89 W8 Rb4 121.47(17) . 4_565
O78 W8 Rb4 117.77(17) . 4_565
O58 W8 Rb4 79.88(16) . 4_565
O28 W8 Rb4 82.74(17) . 4_565
O4A W8 Rb4 143.82(13) . 4_565
Rb1 W8 Rb4 67.092(18) 4_565 4_565
Rb2 W8 Rb4 71.693(18) 2 4_565
O9T W9 O2S 100.3(3) . .
O9T W9 O79 104.5(3) . .
O2S W9 O79 94.2(3) . .
O9T W9 O19 98.3(3) . .
O2S W9 O19 89.4(2) . .
O79 W9 O19 155.8(2) . .
O9T W9 O89 96.4(3) . .
O2S W9 O89 162.9(2) . .
O79 W9 O89 85.1(2) . .
O19 W9 O89 84.6(2) . .
O9T W9 O1A 171.0(2) . .
O2S W9 O1A 79.3(2) . .
O79 W9 O1A 84.4(2) . .
O19 W9 O1A 72.8(2) . .
O89 W9 O1A 83.6(2) . .
O9T W9 Rb5 54.8(2) . .
O2S W9 Rb5 51.65(18) . .
O79 W9 Rb5 125.11(17) . .
O19 W9 Rb5 75.06(16) . .
O89 W9 Rb5 140.43(16) . .
O1A W9 Rb5 120.49(14) . .
O9T W9 Rb2 44.7(2) . 2
O2S W9 Rb2 143.21(18) . 2
O79 W9 Rb2 104.54(18) . 2
O19 W9 Rb2 86.08(17) . 2
O89 W9 Rb2 52.38(16) . 2
O1A W9 Rb2 133.08(14) . 2
Rb5 W9 Rb2 92.08(2) . 2
O3A As1 O2A 112.2(3) . .
O3A As1 O1A 111.1(3) . .
O2A As1 O1A 109.1(3) . .
O3A As1 O4A 109.5(3) . .
O2A As1 O4A 107.8(3) . .
O1A As1 O4A 107.0(3) . .
O7W Rb1 O5T 132.7(3) 3_656 2_655
O7W Rb1 O1T 72.0(2) 3_656 .
O5T Rb1 O1T 64.31(17) 2_655 .
O7W Rb1 O6W 147.6(3) 3_656 2_655
O5T Rb1 O6W 72.5(2) 2_655 2_655
O1T Rb1 O6W 116.3(2) . 2_655
O7W Rb1 O7T 65.4(2) 3_656 4_666
O5T Rb1 O7T 149.83(16) 2_655 4_666
O1T Rb1 O7T 137.01(16) . 4_666
O6W Rb1 O7T 103.2(2) 2_655 4_666
O7W Rb1 O4W 80.1(3) 3_656 .
O5T Rb1 O4W 97.2(2) 2_655 .
O1T Rb1 O4W 65.9(2) . .
O6W Rb1 O4W 76.1(2) 2_655 .
O7T Rb1 O4W 111.0(2) 4_666 .
O7W Rb1 O78 75.6(2) 3_656 4_666
O5T Rb1 O78 103.59(16) 2_655 4_666
O1T Rb1 O78 111.15(16) . 4_666
O6W Rb1 O78 123.3(2) 2_655 4_666
O7T Rb1 O78 52.82(15) 4_666 4_666
O4W Rb1 O78 155.0(2) . 4_666
O7W Rb1 O8T 70.9(2) 3_656 4_666
O5T Rb1 O8T 72.19(16) 2_655 4_666
O1T Rb1 O8T 59.89(15) . 4_666
O6W Rb1 O8T 141.3(2) 2_655 4_666
O7T Rb1 O8T 99.24(15) 4_666 4_666
O4W Rb1 O8T 123.9(2) . 4_666
O78 Rb1 O8T 52.52(15) 4_666 4_666
O7W Rb1 O3W 136.3(3) 3_656 3_666
O5T Rb1 O3W 63.21(19) 2_655 3_666
O1T Rb1 O3W 121.81(18) . 3_666
O6W Rb1 O3W 68.6(2) 2_655 3_666
O7T Rb1 O3W 87.18(18) 4_666 3_666
O4W Rb1 O3W 143.3(2) . 3_666
O78 Rb1 O3W 60.73(17) 4_666 3_666
O8T Rb1 O3W 81.55(18) 4_666 3_666
O7W Rb1 W8 74.0(2) 3_656 4_666
O5T Rb1 W8 84.60(12) 2_655 4_666
O1T Rb1 W8 84.72(12) . 4_666
O6W Rb1 W8 135.66(16) 2_655 4_666
O7T Rb1 W8 78.24(11) 4_666 4_666
O4W Rb1 W8 145.70(17) . 4_666
O78 Rb1 W8 27.81(10) 4_666 4_666
O8T Rb1 W8 24.99(11) 4_666 4_666
O3W Rb1 W8 67.24(14) 3_666 4_666
O7W Rb1 W7 70.7(2) 3_656 4_666
O5T Rb1 W7 129.14(12) 2_655 4_666
O1T Rb1 W7 131.84(12) . 4_666
O6W Rb1 W7 111.60(17) 2_655 4_666
O7T Rb1 W7 23.51(11) 4_666 4_666
O4W Rb1 W7 133.61(17) . 4_666
O78 Rb1 W7 29.65(10) 4_666 4_666
O8T Rb1 W7 79.68(11) 4_666 4_666
O3W Rb1 W7 71.51(14) 3_666 4_666
W8 Rb1 W7 56.430(14) 4_666 4_666
O7W Rb1 Rb5 131.7(2) 3_656 3_666
O5T Rb1 Rb5 91.42(12) 2_655 3_666
O1T Rb1 Rb5 155.61(12) . 3_666
O6W Rb1 Rb5 48.79(17) 2_655 3_666
O7T Rb1 Rb5 66.23(11) 4_666 3_666
O4W Rb1 Rb5 118.19(17) . 3_666
O78 Rb1 Rb5 75.44(11) 4_666 3_666
O8T Rb1 Rb5 117.05(11) 4_666 3_666
O3W Rb1 Rb5 39.46(14) 3_666 3_666
W8 Rb1 Rb5 95.94(2) 4_666 3_666
W7 Rb1 Rb5 64.969(19) 4_666 3_666
O3S Rb2 O5W 126.02(18) . 1_455
O3S Rb2 O9T 70.68(16) . 2_545
O5W Rb2 O9T 77.98(18) 1_455 2_545
O3S Rb2 O1S 56.90(16) . 3_656
O5W Rb2 O1S 168.61(18) 1_455 3_656
O9T Rb2 O1S 112.38(16) 2_545 3_656
O3S Rb2 O4S 66.88(16) . .
O5W Rb2 O4S 72.56(18) 1_455 .
O9T Rb2 O4S 93.42(16) 2_545 .
O1S Rb2 O4S 101.27(15) 3_656 .
O3S Rb2 O13 99.60(15) . 3_656
O5W Rb2 O13 119.05(17) 1_455 3_656
O9T Rb2 O13 162.39(15) 2_545 3_656
O1S Rb2 O13 51.14(15) 3_656 3_656
O4S Rb2 O13 96.09(15) . 3_656
O3S Rb2 O89 120.04(15) . 2_545
O5W Rb2 O89 64.07(18) 1_455 2_545
O9T Rb2 O89 53.02(15) 2_545 2_545
O1S Rb2 O89 125.57(15) 3_656 2_545
O4S Rb2 O89 128.81(15) . 2_545
O13 Rb2 O89 127.84(14) 3_656 2_545
O3S Rb2 O7W 67.9(2) . .
O5W Rb2 O7W 136.5(2) 1_455 .
O9T Rb2 O7W 68.7(2) 2_545 .
O1S Rb2 O7W 54.5(2) 3_656 .
O4S Rb2 O7W 134.6(2) . .
O13 Rb2 O7W 94.2(2) 3_656 .
O89 Rb2 O7W 73.6(2) 2_545 .
O3S Rb2 O8T 132.69(16) . 2_545
O5W Rb2 O8T 93.85(18) 1_455 2_545
O9T Rb2 O8T 98.36(16) 2_545 2_545
O1S Rb2 O8T 89.39(15) 3_656 2_545
O4S Rb2 O8T 159.79(15) . 2_545
O13 Rb2 O8T 77.17(15) 3_656 2_545
O89 Rb2 O8T 51.35(14) 2_545 2_545
O7W Rb2 O8T 65.4(2) . 2_545
O3S Rb2 O5S 99.06(16) . 3_656
O5W Rb2 O5S 82.82(18) 1_455 3_656
O9T Rb2 O5S 145.37(16) 2_545 3_656
O1S Rb2 O5S 85.83(15) 3_656 3_656
O4S Rb2 O5S 53.10(15) . 3_656
O13 Rb2 O5S 48.69(15) 3_656 3_656
O89 Rb2 O5S 138.62(14) 2_545 3_656
O7W Rb2 O5S 139.5(2) . 3_656
O8T Rb2 O5S 111.53(15) 2_545 3_656
O3S Rb2 W1 83.90(12) . 3_656
O5W Rb2 W1 145.08(14) 1_455 3_656
O9T Rb2 W1 134.35(12) 2_545 3_656
O1S Rb2 W1 27.62(10) 3_656 3_656
O4S Rb2 W1 110.96(11) . 3_656
O13 Rb2 W1 28.05(10) 3_656 3_656
O89 Rb2 W1 120.11(10) 2_545 3_656
O7W Rb2 W1 66.77(19) . 3_656
O8T Rb2 W1 71.64(10) 2_545 3_656
O5S Rb2 W1 74.03(10) 3_656 3_656
O3S Rb2 W9 93.75(12) . 2_545
O5W Rb2 W9 66.83(14) 1_455 2_545
O9T Rb2 W9 23.76(11) 2_545 2_545
O1S Rb2 W9 124.55(11) 3_656 2_545
O4S Rb2 W9 108.37(11) . 2_545
O13 Rb2 W9 155.22(11) 3_656 2_545
O89 Rb2 W9 29.58(10) 2_545 2_545
O7W Rb2 W9 71.55(19) . 2_545
O8T Rb2 W9 78.43(11) 2_545 2_545
O5S Rb2 W9 148.91(10) 3_656 2_545
W1 Rb2 W9 135.83(3) 3_656 2_545
O2H Rb3 O5W 107.24(19) 1_655 .
O2H Rb3 O1W 57.16(18) 1_655 .
O5W Rb3 O1W 151.39(19) . .
O2H Rb3 O45 122.98(16) 1_655 .
O5W Rb3 O45 83.89(18) . .
O1W Rb3 O45 124.58(17) . .
O2H Rb3 O7T 82.98(16) 1_655 1_655
O5W Rb3 O7T 86.10(18) . 1_655
O1W Rb3 O7T 69.14(17) . 1_655
O45 Rb3 O7T 153.94(16) . 1_655
O2H Rb3 O34 72.89(16) 1_655 .
O5W Rb3 O34 86.75(18) . .
O1W Rb3 O34 108.01(17) . .
O45 Rb3 O34 51.61(15) . .
O7T Rb3 O34 151.48(15) 1_655 .
O2H Rb3 O25 118.92(16) 1_655 .
O5W Rb3 O25 127.50(18) . .
O1W Rb3 O25 79.34(16) . .
O45 Rb3 O25 51.08(15) . .
O7T Rb3 O25 121.46(15) 1_655 .
O34 Rb3 O25 84.28(15) . .
O2H Rb3 O6W 123.28(19) 1_655 .
O5W Rb3 O6W 119.8(2) . .
O1W Rb3 O6W 66.5(2) . .
O45 Rb3 O6W 93.22(18) . .
O7T Rb3 O6W 71.18(18) 1_655 .
O34 Rb3 O6W 135.26(18) . .
O25 Rb3 O6W 51.02(18) . .
O2H Rb3 O23 77.33(15) 1_655 .
O5W Rb3 O23 132.43(17) . .
O1W Rb3 O23 71.32(16) . .
O45 Rb3 O23 57.67(15) . .
O7T Rb3 O23 140.41(15) 1_655 .
O34 Rb3 O23 48.35(14) . .
O25 Rb3 O23 47.27(14) . .
O6W Rb3 O23 91.56(18) . .
O2H Rb3 O4S 51.67(16) 1_655 1_655
O5W Rb3 O4S 67.98(17) . 1_655
O1W Rb3 O4S 84.61(16) . 1_655
O45 Rb3 O4S 143.95(15) . 1_655
O7T Rb3 O4S 49.08(15) 1_655 1_655
O34 Rb3 O4S 102.86(15) . 1_655
O25 Rb3 O4S 163.80(15) . 1_655
O6W Rb3 O4S 119.87(17) . 1_655
O23 Rb3 O4S 128.54(14) . 1_655
O2H Rb3 W5 138.00(12) 1_655 .
O5W Rb3 W5 97.92(14) . .
O1W Rb3 W5 109.30(13) . .
O45 Rb3 W5 27.14(11) . .
O7T Rb3 W5 132.72(11) 1_655 .
O34 Rb3 W5 75.65(11) . .
O25 Rb3 W5 29.96(10) . .
O6W Rb3 W5 66.08(14) . .
O23 Rb3 W5 60.97(9) . .
O4S Rb3 W5 165.89(10) 1_655 .
O2H Rb3 W4 101.04(12) 1_655 .
O5W Rb3 W4 70.50(14) . .
O1W Rb3 W4 132.45(13) . .
O45 Rb3 W4 29.28(11) . .
O7T Rb3 W4 156.46(11) 1_655 .
O34 Rb3 W4 29.27(11) . .
O25 Rb3 W4 77.15(11) . .
O6W Rb3 W4 122.49(15) . .
O23 Rb3 W4 62.32(10) . .
O4S Rb3 W4 116.04(10) 1_655 .
W5 Rb3 W4 56.415(16) . .
O6T Rb4 O8T 152.85(16) 2_655 4_666
O6T Rb4 O2W 86.34(17) 2_655 1_655
O8T Rb4 O2W 74.84(17) 4_666 1_655
O6T Rb4 O1T 141.06(16) 2_655 .
O8T Rb4 O1T 63.27(16) 4_666 .
O2W Rb4 O1T 131.29(17) 1_655 .
O6T Rb4 O5T 104.68(16) 2_655 2_655
O8T Rb4 O5T 74.20(16) 4_666 2_655
O2W Rb4 O5T 129.13(17) 1_655 2_655
O1T Rb4 O5T 62.24(16) . 2_655
O6T Rb4 O56 52.88(16) 2_655 2_655
O8T Rb4 O56 115.29(16) 4_666 2_655
O2W Rb4 O56 109.63(16) 1_655 2_655
O1T Rb4 O56 110.00(15) . 2_655
O5T Rb4 O56 52.91(15) 2_655 2_655
O6T Rb4 O3T 94.08(15) 2_655 .
O8T Rb4 O3T 91.30(15) 4_666 .
O2W Rb4 O3T 55.74(16) 1_655 .
O1T Rb4 O3T 99.99(15) . .
O5T Rb4 O3T 160.64(15) 2_655 .
O56 Rb4 O3T 146.40(14) 2_655 .
O6T Rb4 O13 124.58(15) 2_655 .
O8T Rb4 O13 78.11(15) 4_666 .
O2W Rb4 O13 97.92(16) 1_655 .
O1T Rb4 O13 51.52(15) . .
O5T Rb4 O13 113.75(15) 2_655 .
O56 Rb4 O13 151.53(14) 2_655 .
O3T Rb4 O13 49.31(13) . .
O6T Rb4 O3W 75.75(18) 2_655 1_655
O8T Rb4 O3W 78.37(18) 4_666 1_655
O2W Rb4 O3W 63.57(19) 1_655 1_655
O1T Rb4 O3W 125.49(18) . 1_655
O5T Rb4 O3W 71.33(18) 2_655 1_655
O56 Rb4 O3W 53.27(17) 2_655 1_655
O3T Rb4 O3W 118.98(17) . 1_655
O13 Rb4 O3W 153.26(17) . 1_655
O6T Rb4 O12 99.25(15) 2_655 .
O8T Rb4 O12 107.89(14) 4_666 .
O2W Rb4 O12 135.68(16) 1_655 .
O1T Rb4 O12 48.92(15) . .
O5T Rb4 O12 92.16(15) 2_655 .
O56 Rb4 O12 108.46(14) 2_655 .
O3T Rb4 O12 79.96(14) . .
O13 Rb4 O12 43.43(13) . .
O3W Rb4 O12 160.40(17) 1_655 .
O6T Rb4 W1 129.46(12) 2_655 .
O8T Rb4 W1 77.69(11) 4_666 .
O2W Rb4 W1 125.29(12) 1_655 .
O1T Rb4 W1 25.35(12) . .
O5T Rb4 W1 85.42(11) 2_655 .
O56 Rb4 W1 124.82(10) 2_655 .
O3T Rb4 W1 78.88(10) . .
O13 Rb4 W1 29.80(9) . .
O3W Rb4 W1 150.32(14) 1_655 .
O12 Rb4 W1 30.24(9) . .
O6T Rb4 W5 79.85(12) 2_655 2_655
O8T Rb4 W5 95.21(12) 4_666 2_655
O2W Rb4 W5 125.64(13) 1_655 2_655
O1T Rb4 W5 83.50(12) . 2_655
O5T Rb4 W5 24.94(11) 2_655 2_655
O56 Rb4 W5 28.20(10) 2_655 2_655
O3T Rb4 W5 173.46(10) . 2_655
O13 Rb4 W5 132.84(10) . 2_655
O3W Rb4 W5 62.08(14) 1_655 2_655
O12 Rb4 W5 98.51(9) . 2_655
W1 Rb4 W5 103.04(2) . 2_655
O3W Rb5 O2W 75.2(2) . .
O3W Rb5 O2S 160.2(2) . .
O2W Rb5 O2S 85.41(17) . .
O3W Rb5 O1H 120.1(2) . .
O2W Rb5 O1H 74.10(17) . .
O2S Rb5 O1H 55.71(16) . .
O3W Rb5 O9T 130.2(2) . .
O2W Rb5 O9T 110.23(17) . .
O2S Rb5 O9T 53.68(16) . .
O1H Rb5 O9T 108.33(16) . .
O3W Rb5 O67 70.2(2) . 2
O2W Rb5 O67 120.57(16) . 2
O2S Rb5 O67 118.55(15) . 2
O1H Rb5 O67 164.93(16) . 2
O9T Rb5 O67 64.94(16) . 2
O3W Rb5 O4W 108.1(2) . .
O2W Rb5 O4W 157.1(2) . .
O2S Rb5 O4W 91.2(2) . .
O1H Rb5 O4W 85.3(2) . .
O9T Rb5 O4W 85.3(2) . .
O67 Rb5 O4W 80.79(19) 2 .
O3W Rb5 O6W 73.1(2) . 4_566
O2W Rb5 O6W 100.1(2) . 4_566
O2S Rb5 O6W 114.66(19) . 4_566
O1H Rb5 O6W 63.62(19) . 4_566
O9T Rb5 O6W 145.20(19) . 4_566
O67 Rb5 O6W 113.45(19) 2 4_566
O4W Rb5 O6W 60.9(2) . 4_566
O3W Rb5 O6T 77.7(2) . 2
O2W Rb5 O6T 76.72(16) . 2
O2S Rb5 O6T 94.57(15) . 2
O1H Rb5 O6T 139.38(16) . 2
O9T Rb5 O6T 57.35(14) . 2
O67 Rb5 O6T 49.93(14) 2 2
O4W Rb5 O6T 126.12(19) . 2
O6W Rb5 O6T 150.41(18) 4_566 2
O3W Rb5 W9 157.26(18) . .
O2W Rb5 W9 106.56(13) . .
O2S Rb5 W9 28.93(11) . .
O1H Rb5 W9 81.28(12) . .
O9T Rb5 W9 27.27(11) . .
O67 Rb5 W9 90.45(11) 2 .
O4W Rb5 W9 79.35(17) . .
O6W Rb5 W9 127.43(15) 4_566 .
O6T Rb5 W9 80.64(10) 2 .
O3W Rb5 Sb1 144.00(18) . .
O2W Rb5 Sb1 79.81(13) . .
O2S Rb5 Sb1 29.98(11) . .
O1H Rb5 Sb1 25.84(12) . .
O9T Rb5 Sb1 82.66(11) . .
O67 Rb5 Sb1 145.73(11) 2 .
O4W Rb5 Sb1 85.97(17) . .
O6W Rb5 Sb1 86.50(15) 4_566 .
O6T Rb5 Sb1 121.06(10) 2 .
W9 Rb5 Sb1 55.944(18) . .
O3W Rb5 W6 69.99(17) . 2
O2W Rb5 W6 96.88(13) . 2
O2S Rb5 W6 109.63(11) . 2
O1H Rb5 W6 162.66(12) . 2
O9T Rb5 W6 60.25(11) . 2
O67 Rb5 W6 25.98(10) 2 2
O4W Rb5 W6 105.53(16) . 2
O6W Rb5 W6 133.44(15) 4_566 2
O6T Rb5 W6 24.19(10) 2 2
W9 Rb5 W6 87.37(2) . 2
Sb1 Rb5 W6 139.32(3) . 2
W2 O12 W1 153.0(3) . .
W2 O12 Rb4 96.84(19) . .
W1 O12 Rb4 81.98(18) . .
W1 O13 W3 152.7(3) . .
W1 O13 Rb2 100.2(2) . 3_656
W3 O13 Rb2 106.5(2) . 3_656
W1 O13 Rb4 86.34(19) . .
W3 O13 Rb4 96.24(19) . .
Rb2 O13 Rb4 96.23(15) 3_656 .
W1 O19 W9 120.8(3) . .
W2 O23 W3 154.7(3) . .
W2 O23 Rb3 104.0(2) . .
W3 O23 Rb3 100.0(2) . .
W2 O25 W5 122.3(3) . .
W2 O25 Rb3 111.3(2) . .
W5 O25 Rb3 95.9(2) . .
W2 O28 W8 123.1(3) . .
W3 O34 W4 122.2(3) . .
W3 O34 Rb3 112.3(2) . .
W4 O34 Rb3 100.6(2) . .
W5 O45 W4 150.0(3) . .
W5 O45 Rb3 106.2(2) . .
W4 O45 Rb3 103.7(2) . .
W4 O46 W6 157.5(3) . .
W5 O56 W6 152.1(3) . .
W5 O56 Rb4 96.3(2) . 2_645
W6 O56 Rb4 95.2(2) . 2_645
W8 O58 W5 121.3(3) . .
W7 O67 W6 123.4(3) . .
W7 O67 Rb5 126.2(2) . 2_545
W6 O67 Rb5 109.3(2) . 2_545
W8 O78 W7 151.8(3) . .
W8 O78 Rb1 100.2(2) . 4_565
W7 O78 Rb1 98.8(2) . 4_565
W9 O79 W7 156.4(3) . .
W8 O89 W9 150.1(3) . .
W8 O89 Rb2 102.5(2) . 2
W9 O89 Rb2 98.0(2) . 2
As1 O1A W1 124.8(3) . .
As1 O1A W9 123.5(3) . .
W1 O1A W9 93.0(2) . .
As1 O2A W4 124.2(3) . .
As1 O2A W3 125.0(3) . .
W4 O2A W3 91.69(19) . .
As1 O3A W6 124.4(3) . .
As1 O3A W7 125.6(3) . .
W6 O3A W7 91.8(2) . .
As1 O4A W5 121.5(3) . .
As1 O4A W8 122.8(3) . .
W5 O4A W8 93.43(19) . .
As1 O4A W2 125.8(3) . .
W5 O4A W2 92.50(18) . .
W8 O4A W2 91.90(19) . .
Sb1 O1H Rb5 112.4(2) . .
Sb2 O2H Rb3 121.2(3) . 1_455
W1 O1S Sb1 138.9(3) . .
W1 O1S Rb2 102.0(2) . 3_656
Sb1 O1S Rb2 107.7(2) . 3_656
W3 O5S Sb2 137.8(3) . 3_656
W3 O5S Rb2 104.1(2) . 3_656
Sb2 O5S Rb2 106.0(2) 3_656 3_656
W4 O6S Sb2 134.6(3) . 3_656
W6 O3S Sb1 118.7(3) . 3_656
W6 O3S Rb2 132.6(3) . .
Sb1 O3S Rb2 107.8(2) 3_656 .
W7 O4S Sb2 121.4(3) . .
W7 O4S Rb2 129.2(3) . .
Sb2 O4S Rb2 105.6(2) . .
W7 O4S Rb3 95.4(2) . 1_455
Sb2 O4S Rb3 95.97(18) . 1_455
Rb2 O4S Rb3 97.97(15) . 1_455
W9 O2S Sb1 136.6(3) . .
W9 O2S Rb5 99.4(2) . .
Sb1 O2S Rb5 106.8(2) . .
W1 O1T Rb1 146.4(3) . .
W1 O1T Rb4 107.5(3) . .
Rb1 O1T Rb4 103.93(18) . .
W3 O3T Rb4 102.1(2) . .
W5 O5T Rb1 149.1(3) . 2_645
W5 O5T Rb4 107.4(3) . 2_645
Rb1 O5T Rb4 103.21(19) 2_645 2_645
W6 O6T Rb4 117.9(3) . 2_645
W6 O6T Rb5 100.5(2) . 2_545
Rb4 O6T Rb5 85.37(14) 2_645 2_545
W7 O7T Rb1 112.8(2) . 4_565
W7 O7T Rb3 112.3(3) . 1_455
Rb1 O7T Rb3 132.9(2) 4_565 1_455
W8 O8T Rb4 138.8(3) . 4_565
W8 O8T Rb1 103.0(2) . 4_565
Rb4 O8T Rb1 97.65(17) 4_565 4_565
W8 O8T Rb2 103.3(2) . 2
Rb4 O8T Rb2 105.18(18) 4_565 2
Rb1 O8T Rb2 105.02(16) 4_565 2
W9 O9T Rb2 111.5(3) . 2
W9 O9T Rb5 97.9(2) . .
Rb2 O9T Rb5 131.6(2) 2 .
Rb5 O2W Rb4 96.52(19) . 1_455
Rb5 O3W Rb1 88.4(2) . 3_666
Rb5 O3W Rb4 85.7(2) . 1_455
Rb1 O3W Rb4 168.7(3) 3_666 1_455
Rb1 O4W Rb5 138.7(3) . .
Rb2 O5W Rb3 117.0(2) 1_655 .
Rb1 O6W Rb5 88.5(2) 2_645 4_665
Rb1 O6W Rb3 102.2(2) 2_645 .
Rb5 O6W Rb3 160.7(3) 4_665 .
Rb1 O7W Rb2 114.9(3) 3_656 .

loop_
_geom_bond_atom_site_label_1
_geom_bond_atom_site_label_2
_geom_bond_distance
_geom_bond_site_symmetry_2
Sb1 O1H 1.947(6) .
Sb1 O1S 1.992(6) .
Sb1 O2S 2.155(6) .
Sb1 O3S 2.290(6) 3_656
Sb1 Rb5 4.1286(12) .
Sb1 Rb2 4.1820(11) 3_656
Sb2 O2H 1.944(6) .
Sb2 O5S 1.982(6) 3_656
Sb2 O4S 2.187(6) .
Sb2 O6S 2.225(6) 3_656
Sb2 Rb3 4.2508(12) 1_455
Sb2 Rb2 4.2757(12) .
W1 O1T 1.708(6) .
W1 O1S 1.879(6) .
W1 O13 1.894(6) .
W1 O12 1.934(6) .
W1 O19 1.936(6) .
W1 O1A 2.329(6) .
W1 Rb4 3.8031(10) .
W1 Rb2 3.9638(10) 3_656
W2 O2T 1.713(6) .
W2 O12 1.894(6) .
W2 O28 1.905(6) .
W2 O23 1.912(6) .
W2 O25 1.913(6) .
W2 O4A 2.375(5) .
W2 Rb4 4.2229(11) .
W2 Rb3 4.2792(11) .
W3 O3T 1.723(6) .
W3 O5S 1.879(6) .
W3 O34 1.893(6) .
W3 O23 1.924(6) .
W3 O13 1.950(6) .
W3 O2A 2.376(5) .
W3 Rb4 4.1179(11) .
W3 Rb2 4.1600(10) 3_656
W3 Rb3 4.1815(11) .
W4 O4T 1.711(6) .
W4 O6S 1.806(6) .
W4 O46 1.903(5) .
W4 O34 1.963(6) .
W4 O45 1.987(6) .
W4 O2A 2.328(6) .
W4 Rb3 3.9464(10) .
W5 O5T 1.718(6) .
W5 O56 1.848(6) .
W5 O45 1.864(6) .
W5 O58 1.955(6) .
W5 O25 1.969(6) .
W5 O4A 2.331(5) .
W5 Rb4 3.8875(11) 2_645
W5 Rb3 3.9226(11) .
W6 O6T 1.722(6) .
W6 O3S 1.804(6) .
W6 O67 1.918(6) .
W6 O46 1.951(5) .
W6 O56 2.024(6) .
W6 O3A 2.346(6) .
W6 Rb4 3.9579(10) 2_645
W6 Rb5 4.1329(12) 2_545
W6 Rb2 4.2999(10) .
W7 O7T 1.726(6) .
W7 O4S 1.814(6) .
W7 O67 1.910(6) .
W7 O79 1.947(6) .
W7 O78 1.997(6) .
W7 O3A 2.347(5) .
W7 Rb1 3.9883(10) 4_565
W7 Rb3 4.0237(10) 1_455
W8 O8T 1.713(6) .
W8 O89 1.871(5) .
W8 O78 1.873(6) .
W8 O58 1.952(6) .
W8 O28 1.955(6) .
W8 O4A 2.347(5) .
W8 Rb1 3.9501(10) 4_565
W8 Rb2 4.0173(10) 2
W8 Rb4 4.3456(11) 4_565
W9 O9T 1.718(6) .
W9 O2S 1.821(6) .
W9 O79 1.901(6) .
W9 O19 1.954(6) .
W9 O89 1.978(5) .
W9 O1A 2.334(6) .
W9 Rb5 3.7143(10) .
W9 Rb2 3.9675(10) 2
As1 O3A 1.671(6) .
As1 O2A 1.672(5) .
As1 O1A 1.678(6) .
As1 O4A 1.704(5) .
Rb1 O7W 2.836(11) 3_656
Rb1 O5T 2.851(6) 2_655
Rb1 O1T 2.913(6) .
Rb1 O6W 2.943(9) 2_655
Rb1 O7T 2.989(6) 4_666
Rb1 O4W 3.020(9) .
Rb1 O78 3.161(6) 4_666
Rb1 O8T 3.194(6) 4_666
Rb1 O3W 3.427(8) 3_666
Rb1 W8 3.9501(10) 4_666
Rb1 W7 3.9884(10) 4_666
Rb1 Rb5 4.3383(14) 3_666
Rb2 O3S 2.870(6) .
Rb2 O5W 2.892(7) 1_455
Rb2 O9T 3.000(6) 2_545
Rb2 O1S 3.120(6) 3_656
Rb2 O4S 3.133(6) .
Rb2 O13 3.163(6) 3_656
Rb2 O89 3.174(6) 2_545
Rb2 O7W 3.236(11) .
Rb2 O8T 3.261(6) 2_545
Rb2 O5S 3.281(6) 3_656
Rb2 W1 3.9638(11) 3_656
Rb2 W9 3.9675(10) 2_545
Rb3 O2H 2.906(6) 1_655
Rb3 O5W 2.917(7) .
Rb3 O1W 2.927(7) .
Rb3 O45 2.970(6) .
Rb3 O7T 3.039(6) 1_655
Rb3 O34 3.080(6) .
Rb3 O25 3.197(6) .
Rb3 O6W 3.309(9) .
Rb3 O23 3.394(6) .
Rb3 O4S 3.425(6) 1_655
Rb4 O6T 2.847(6) 2_655
Rb4 O8T 2.907(6) 4_666
Rb4 O2W 2.911(6) 1_655
Rb4 O1T 2.922(6) .
Rb4 O5T 3.012(6) 2_655
Rb4 O56 3.222(6) 2_655
Rb4 O3T 3.398(6) .
Rb4 O13 3.421(6) .
Rb4 O3W 3.508(8) 1_655
Rb4 O12 3.555(6) .
Rb4 W5 3.8874(11) 2_655
Rb5 O3W 2.759(8) .
Rb5 O2W 2.846(6) .
Rb5 O2S 2.953(6) .
Rb5 O1H 2.973(6) .
Rb5 O9T 3.064(6) .
Rb5 O67 3.080(6) 2
Rb5 O4W 3.096(9) .
Rb5 O6W 3.265(9) 4_566
Rb5 O6T 3.456(6) 2
Rb5 W6 4.1328(11) 2
O13 Rb2 3.163(6) 3_656
O56 Rb4 3.222(6) 2_645
O67 Rb5 3.080(6) 2_545
O78 Rb1 3.161(6) 4_565
O89 Rb2 3.174(6) 2
O2H Rb3 2.906(6) 1_455
O1S Rb2 3.120(6) 3_656
O5S Sb2 1.982(6) 3_656
O5S Rb2 3.281(6) 3_656
O6S Sb2 2.225(6) 3_656
O3S Sb1 2.290(6) 3_656
O4S Rb3 3.425(6) 1_455
O5T Rb1 2.851(6) 2_645
O5T Rb4 3.012(6) 2_645
O6T Rb4 2.847(6) 2_645
O6T Rb5 3.456(6) 2_545
O7T Rb1 2.989(6) 4_565
O7T Rb3 3.039(6) 1_455
O8T Rb4 2.907(6) 4_565
O8T Rb1 3.194(6) 4_565
O8T Rb2 3.261(6) 2
O9T Rb2 3.000(6) 2
O2W Rb4 2.912(6) 1_455
O3W Rb1 3.427(8) 3_666
O3W Rb4 3.508(8) 1_455
O5W Rb2 2.892(7) 1_655
O6W Rb1 2.943(9) 2_645
O6W Rb5 3.265(8) 4_665
O7W Rb1 2.836(11) 3_656
